data_7201282
loop_
_publ_author_name
'Thu\'ery, Pierre'

_publ_section_title
;
 Structural variability in uranyl--lanthanide heterometallic complexes
 with DOTA and oxalato ligands
;
_journal_issue 11
_journal_name_full CrystEngComm
_journal_page_first 2319
_journal_paper_doi 10.1039/b907392b
_journal_volume 11
_journal_year 2009
_chemical_formula_sum 'C18 H27 Gd N4 O18 U2'
_chemical_formula_weight 1220.75
_space_group_IT_number 13
_symmetry_cell_setting monoclinic
_symmetry_space_group_name_Hall '-P 2yac'
_symmetry_space_group_name_H-M 'P 1 2/n 1'
_atom_sites_solution_hydrogens geom
_atom_sites_solution_primary direct
_atom_sites_solution_secondary difmap
_audit_creation_method SHELXL-97
_cell_angle_alpha 90.00
_cell_angle_beta 111.391(8)
_cell_angle_gamma 90.00
_cell_formula_units_Z 2
_cell_length_a 13.4846(13)
_cell_length_b 6.6387(11)
_cell_length_c 16.759(2)
_cell_measurement_reflns_used 61943
_cell_measurement_temperature 100(2)
_cell_measurement_theta_max 25.68
_cell_measurement_theta_min 3.07
_cell_volume 1396.9(3)
_computing_cell_refinement 'HKL2000 (Otwinowski & Minor, 1997)'
_computing_data_collection 'COLLECT (Nonius, 1998)'
_computing_data_reduction 'HKL2000 (Otwinowski & Minor, 1997)'
_computing_molecular_graphics 'SHELXTL (Sheldrick, 1999)'
_computing_publication_material 'SHELXTL (Sheldrick, 1999); PLATON (Spek, 2003)'
_computing_structure_refinement 'SHELXL-97 (Sheldrick, 1997)'
_computing_structure_solution 'SHELXS-97 (Sheldrick, 1997)'
_diffrn_ambient_temperature 100(2)
_diffrn_measured_fraction_theta_full 0.994
_diffrn_measured_fraction_theta_max 0.994
_diffrn_measurement_device_type 'Nonius Kappa-CCD area-detector diffractometer'
_diffrn_measurement_method 'two \f and nine \w scans with 2\% steps (543 frames)'
_diffrn_radiation_monochromator graphite
_diffrn_radiation_source 'fine-focus sealed tube'
_diffrn_radiation_type MoK\a
_diffrn_radiation_wavelength 0.71073
_diffrn_reflns_av_R_equivalents 0.0335
_diffrn_reflns_av_sigmaI/netI 0.0349
_diffrn_reflns_limit_h_max 16
_diffrn_reflns_limit_h_min -16
_diffrn_reflns_limit_k_max 8
_diffrn_reflns_limit_k_min -8
_diffrn_reflns_limit_l_max 20
_diffrn_reflns_limit_l_min -20
_diffrn_reflns_number 61943
_diffrn_reflns_theta_full 25.68
_diffrn_reflns_theta_max 25.68
_diffrn_reflns_theta_min 3.07
_diffrn_standards_decay_% 0
_diffrn_standards_interval_time 0
_diffrn_standards_number 0
_exptl_absorpt_coefficient_mu 14.001
_exptl_absorpt_correction_T_max 0.326
_exptl_absorpt_correction_T_min 0.097
_exptl_absorpt_correction_type multi-scan
_exptl_absorpt_process_details 'SCALEPACK (Otwinowski & Minor, 1997)'
_exptl_crystal_colour 'translucent light yellow'
_exptl_crystal_density_diffrn 2.902
_exptl_crystal_density_method 'not measured'
_exptl_crystal_description platelet
_exptl_crystal_F_000 1110
_exptl_crystal_size_max 0.17
_exptl_crystal_size_mid 0.17
_exptl_crystal_size_min 0.08
_refine_diff_density_max 4.709
_refine_diff_density_min -5.085
_refine_diff_density_rms 0.378
_refine_ls_extinction_coef 0.0041(6)
_refine_ls_extinction_expression Fc^*^=kFc[1+0.001xFc^2^\l^3^/sin(2\q)]^-1/4^
_refine_ls_extinction_method SHELXL
_refine_ls_goodness_of_fit_ref 1.069
_refine_ls_hydrogen_treatment constr
_refine_ls_matrix_type full
_refine_ls_number_parameters 201
_refine_ls_number_reflns 2637
_refine_ls_number_restraints 0
_refine_ls_restrained_S_all 1.069
_refine_ls_R_factor_all 0.0884
_refine_ls_R_factor_gt 0.0802
_refine_ls_shift/su_max 0.001
_refine_ls_shift/su_mean 0.000
_refine_ls_structure_factor_coef Fsqd
_refine_ls_weighting_details 'calc w=1/[\s^2^(Fo^2^)+(0.1317P)^2^+43.3490P] where P=(Fo^2^+2Fc^2^)/3'
_refine_ls_weighting_scheme calc
_refine_ls_wR_factor_gt 0.2183
_refine_ls_wR_factor_ref 0.2252
_reflns_number_gt 2243
_reflns_number_total 2637
_reflns_threshold_expression >2sigma(I)
_cod_data_source_file b907392b.txt
_cod_data_source_block 4
_cod_original_sg_symbol_H-M 'P 2/n'
_cod_database_code 7201282

loop_
_symmetry_equiv_pos_as_xyz
'x, y, z'
'-x+1/2, y, -z+1/2'
'-x, -y, -z'
'x-1/2, -y, z-1/2'

loop_
_atom_site_label
_atom_site_type_symbol
_atom_site_fract_x
_atom_site_fract_y
_atom_site_fract_z
_atom_site_U_iso_or_equiv
_atom_site_adp_type
_atom_site_occupancy
_atom_site_symmetry_multiplicity
_atom_site_calc_flag
_atom_site_refinement_flags
_atom_site_disorder_assembly
_atom_site_disorder_group
U U 0.74492(5) 0.48406(12) 0.61674(4) 0.0426(4) Uani 1 1 d . . .
Gd Gd 0.7500 0.7781(3) 0.2500 0.0508(5) Uani 1 2 d S . .
N1 N 0.7620(14) 1.002(3) 0.3776(9) 0.051(5) Uani 1 1 d . . .
N2 N 0.9150(14) 0.999(2) 0.2902(10) 0.048(4) Uani 1 1 d . . .
O1 O 0.8318(12) 0.618(3) 0.3841(8) 0.057(4) Uani 1 1 d . . .
O2 O 0.8260(12) 0.559(3) 0.5136(9) 0.069(5) Uani 1 1 d . . .
O3 O 0.8987(10) 0.616(2) 0.2377(8) 0.051(3) Uani 1 1 d . . .
O4 O 1.0688(13) 0.535(3) 0.3081(8) 0.061(4) Uani 1 1 d . . .
O5 O 0.7414(11) 0.219(3) 0.5912(9) 0.069(5) Uani 1 1 d . . .
O6 O 0.7453(12) 0.750(3) 0.6405(10) 0.068(5) Uani 1 1 d . . .
O7 O 0.6100(11) 0.532(2) 0.4732(9) 0.055(4) Uani 1 1 d . . .
O8 O 0.5610(11) 0.458(3) 0.6087(8) 0.060(4) Uani 1 1 d . . .
O9 O 0.7500 0.392(4) 0.7500 0.057(5) Uani 1 2 d S . .
O10 O 0.670(3) 1.012(4) 0.7253(18) 0.055(8) Uani 0.50 1 d P . .
C1 C 0.8698(16) 1.096(4) 0.4164(12) 0.051(5) Uani 1 1 d . . .
H1A H 0.9195 0.9978 0.4525 0.061 Uiso 1 1 calc R . .
H1B H 0.8664 1.2083 0.4521 0.061 Uiso 1 1 calc R . .
C2 C 0.9093(18) 1.168(4) 0.3481(13) 0.060(5) Uani 1 1 d . . .
H2A H 0.8618 1.2718 0.3142 0.072 Uiso 1 1 calc R . .
H2B H 0.9794 1.2272 0.3750 0.072 Uiso 1 1 calc R . .
C3 C 0.9246(16) 1.084(4) 0.2110(12) 0.056(5) Uani 1 1 d . . .
H3A H 0.9513 0.9801 0.1834 0.067 Uiso 1 1 calc R . .
H3B H 0.9768 1.1920 0.2273 0.067 Uiso 1 1 calc R . .
C4 C 0.8206(17) 1.167(4) 0.1462(13) 0.060(6) Uani 1 1 d . . .
H4A H 0.7961 1.2793 0.1709 0.072 Uiso 1 1 calc R . .
H4B H 0.8321 1.2135 0.0954 0.072 Uiso 1 1 calc R . .
C5 C 0.7426(16) 0.867(4) 0.4408(13) 0.055(5) Uani 1 1 d . . .
H5A H 0.6670 0.8384 0.4231 0.066 Uiso 1 1 calc R . .
H5B H 0.7655 0.9321 0.4964 0.066 Uiso 1 1 calc R . .
C6 C 0.8045(16) 0.669(4) 0.4474(12) 0.060(6) Uani 1 1 d . . .
C7 C 1.0094(18) 0.868(4) 0.3315(13) 0.062(6) Uani 1 1 d . . .
H7A H 1.0215 0.8529 0.3919 0.074 Uiso 1 1 calc R . .
H7B H 1.0721 0.9302 0.3266 0.074 Uiso 1 1 calc R . .
C8 C 0.9904(16) 0.663(3) 0.2881(11) 0.050(5) Uani 1 1 d . . .
C9 C 0.513(2) 0.520(3) 0.4606(14) 0.056(6) Uani 1 1 d . . .

loop_
_atom_site_aniso_label
_atom_site_aniso_U_11
_atom_site_aniso_U_22
_atom_site_aniso_U_33
_atom_site_aniso_U_23
_atom_site_aniso_U_13
_atom_site_aniso_U_12
U 0.0347(5) 0.0700(7) 0.0217(5) -0.0002(3) 0.0086(3) 0.0009(3)
Gd 0.0427(8) 0.0802(11) 0.0284(7) 0.000 0.0118(5) 0.000
N1 0.050(11) 0.082(14) 0.019(8) -0.002(7) 0.012(7) -0.015(8)
N2 0.044(9) 0.068(12) 0.024(8) -0.002(6) 0.004(7) -0.002(7)
O1 0.062(9) 0.078(11) 0.040(7) 0.001(7) 0.028(7) 0.001(7)
O2 0.041(8) 0.135(15) 0.028(7) 0.013(8) 0.009(6) 0.001(9)
O3 0.038(7) 0.079(10) 0.035(6) -0.004(7) 0.012(5) -0.006(6)
O4 0.050(9) 0.112(14) 0.021(6) 0.002(7) 0.013(6) -0.006(8)
O5 0.042(7) 0.124(15) 0.039(7) 0.024(9) 0.011(6) 0.006(8)
O6 0.059(9) 0.099(13) 0.045(7) -0.014(9) 0.016(7) 0.003(8)
O7 0.038(8) 0.095(12) 0.028(7) 0.008(6) 0.009(6) 0.002(6)
O8 0.036(7) 0.122(14) 0.021(6) 0.001(7) 0.010(6) -0.001(7)
O9 0.055(12) 0.098(17) 0.024(8) 0.000 0.019(8) 0.000
O10 0.07(2) 0.07(2) 0.029(14) 0.000(12) 0.019(14) 0.002(13)
C1 0.048(11) 0.068(14) 0.033(9) -0.007(9) 0.011(8) 0.004(9)
C2 0.054(12) 0.080(16) 0.040(10) -0.005(11) 0.011(9) -0.005(11)
C3 0.043(11) 0.087(16) 0.034(10) 0.002(10) 0.009(8) -0.002(10)
C4 0.056(12) 0.084(17) 0.040(10) -0.012(11) 0.017(9) -0.013(11)
C5 0.043(10) 0.078(16) 0.054(12) -0.008(11) 0.029(9) -0.005(10)
C6 0.046(11) 0.099(18) 0.033(10) -0.017(11) 0.012(8) 0.003(11)
C7 0.062(14) 0.090(18) 0.036(10) -0.007(11) 0.021(9) -0.006(12)
C8 0.053(11) 0.074(14) 0.030(9) 0.010(9) 0.021(8) -0.001(10)
C9 0.064(15) 0.069(15) 0.034(11) -0.002(9) 0.018(10) 0.003(10)

loop_
_atom_type_symbol
_atom_type_description
_atom_type_scat_dispersion_real
_atom_type_scat_dispersion_imag
_atom_type_scat_source
C C 0.0033 0.0016 'International Tables Vol C Tables 4.2.6.8 and 6.1.1.4'
H H 0.0000 0.0000 'International Tables Vol C Tables 4.2.6.8 and 6.1.1.4'
O O 0.0106 0.0060 'International Tables Vol C Tables 4.2.6.8 and 6.1.1.4'
U U -9.6767 9.6646 'International Tables Vol C Tables 4.2.6.8 and 6.1.1.4'
Gd Gd -0.1653 3.9035 'International Tables Vol C Tables 4.2.6.8 and 6.1.1.4'
N N 0.0061 0.0033 'International Tables Vol C Tables 4.2.6.8 and 6.1.1.4'

loop_
_geom_angle_atom_site_label_1
_geom_angle_atom_site_label_2
_geom_angle_atom_site_label_3
_geom_angle
_geom_angle_site_symmetry_1
_geom_angle_site_symmetry_3
_geom_angle_publ_flag
O6 U O5 178.7(7) . . ?
O6 U O9 92.8(8) . . ?
O5 U O9 87.7(8) . . ?
O6 U O4 91.1(7) . 3_766 ?
O5 U O4 90.2(6) . 3_766 ?
O9 U O4 79.5(3) . 3_766 ?
O6 U O2 89.5(7) . . ?
O5 U O2 90.6(7) . . ?
O9 U O2 153.3(4) . . ?
O4 U O2 73.9(5) 3_766 . ?
O6 U O8 90.1(7) . . ?
O5 U O8 88.8(6) . . ?
O9 U O8 72.8(3) . . ?
O4 U O8 152.3(5) 3_766 . ?
O2 U O8 133.8(5) . . ?
O6 U O7 91.8(6) . . ?
O5 U O7 87.0(6) . . ?
O9 U O7 137.6(3) . . ?
O4 U O7 142.5(5) 3_766 . ?
O2 U O7 68.8(5) . . ?
O8 U O7 65.1(5) . . ?
O3 Gd O3 125.5(7) . 2_655 ?
O3 Gd O1 76.1(5) . . ?
O3 Gd O1 80.1(5) 2_655 . ?
O3 Gd O1 80.1(5) . 2_655 ?
O3 Gd O1 76.1(5) 2_655 2_655 ?
O1 Gd O1 126.6(8) . 2_655 ?
O3 Gd N2 159.0(5) . 2_655 ?
O3 Gd N2 66.1(5) 2_655 2_655 ?
O1 Gd N2 124.8(5) . 2_655 ?
O1 Gd N2 87.0(5) 2_655 2_655 ?
O3 Gd N2 66.1(5) . . ?
O3 Gd N2 159.0(5) 2_655 . ?
O1 Gd N2 87.0(5) . . ?
O1 Gd N2 124.8(5) 2_655 . ?
N2 Gd N2 109.6(8) 2_655 . ?
O3 Gd N1 122.9(5) . . ?
O3 Gd N1 89.3(5) 2_655 . ?
O1 Gd N1 66.5(5) . . ?
O1 Gd N1 157.0(5) 2_655 . ?
N2 Gd N1 70.7(5) 2_655 . ?
N2 Gd N1 70.3(5) . . ?
O3 Gd N1 89.3(5) . 2_655 ?
O3 Gd N1 122.9(5) 2_655 2_655 ?
O1 Gd N1 157.0(5) . 2_655 ?
O1 Gd N1 66.5(5) 2_655 2_655 ?
N2 Gd N1 70.3(5) 2_655 2_655 ?
N2 Gd N1 70.7(5) . 2_655 ?
N1 Gd N1 109.1(8) . 2_655 ?
C5 N1 C1 109.8(15) . . ?
C5 N1 C4 108.8(16) . 2_655 ?
C1 N1 C4 108.6(17) . 2_655 ?
C5 N1 Gd 105.9(12) . . ?
C1 N1 Gd 111.1(12) . . ?
C4 N1 Gd 112.6(11) 2_655 . ?
C7 N2 C3 107.4(17) . . ?
C7 N2 C2 111.8(16) . . ?
C3 N2 C2 109.3(17) . . ?
C7 N2 Gd 107.8(13) . . ?
C3 N2 Gd 109.6(12) . . ?
C2 N2 Gd 110.8(13) . . ?
C6 O1 Gd 119.4(14) . . ?
C6 O2 U 136.6(14) . . ?
C8 O3 Gd 119.3(13) . . ?
C8 O4 U 141.2(15) . 3_766 ?
C9 O7 U 121.0(13) . . ?
C9 O8 U 120.2(14) 3_666 . ?
U O9 U 149.1(12) . 2_656 ?
N1 C1 C2 111.1(16) . . ?
N1 C1 H1A 109.4 . . ?
C2 C1 H1A 109.4 . . ?
N1 C1 H1B 109.4 . . ?
C2 C1 H1B 109.4 . . ?
H1A C1 H1B 108.0 . . ?
N2 C2 C1 111.5(19) . . ?
N2 C2 H2A 109.3 . . ?
C1 C2 H2A 109.3 . . ?
N2 C2 H2B 109.3 . . ?
C1 C2 H2B 109.3 . . ?
H2A C2 H2B 108.0 . . ?
N2 C3 C4 114.4(17) . . ?
N2 C3 H3A 108.7 . . ?
C4 C3 H3A 108.7 . . ?
N2 C3 H3B 108.7 . . ?
C4 C3 H3B 108.7 . . ?
H3A C3 H3B 107.6 . . ?
N1 C4 C3 109(2) 2_655 . ?
N1 C4 H4A 109.9 2_655 . ?
C3 C4 H4A 109.9 . . ?
N1 C4 H4B 109.9 2_655 . ?
C3 C4 H4B 109.9 . . ?
H4A C4 H4B 108.3 . . ?
N1 C5 C6 109.5(16) . . ?
N1 C5 H5A 109.8 . . ?
C6 C5 H5A 109.8 . . ?
N1 C5 H5B 109.8 . . ?
C6 C5 H5B 109.8 . . ?
H5A C5 H5B 108.2 . . ?
O2 C6 O1 122(2) . . ?
O2 C6 C5 119.9(18) . . ?
O1 C6 C5 118(2) . . ?
N2 C7 C8 109.4(17) . . ?
N2 C7 H7A 109.8 . . ?
C8 C7 H7A 109.8 . . ?
N2 C7 H7B 109.8 . . ?
C8 C7 H7B 109.8 . . ?
H7A C7 H7B 108.2 . . ?
O3 C8 O4 121(2) . . ?
O3 C8 C7 119.8(19) . . ?
O4 C8 C7 118.7(19) . . ?
O8 C9 O7 126(2) 3_666 . ?
O8 C9 C9 118(3) 3_666 3_666 ?
O7 C9 C9 115(3) . 3_666 ?

loop_
_geom_bond_atom_site_label_1
_geom_bond_atom_site_label_2
_geom_bond_distance
_geom_bond_site_symmetry_2
_geom_bond_publ_flag
U O6 1.808(19) . ?
U O5 1.81(2) . ?
U O9 2.292(7) . ?
U O4 2.367(16) 3_766 ?
U O2 2.409(15) . ?
U O8 2.441(14) . ?
U O7 2.451(13) . ?
Gd O3 2.351(14) . ?
Gd O3 2.351(14) 2_655 ?
Gd O1 2.364(14) . ?
Gd O1 2.364(14) 2_655 ?
Gd N2 2.541(17) 2_655 ?
Gd N2 2.541(17) . ?
Gd N1 2.559(16) . ?
Gd N1 2.559(16) 2_655 ?
N1 C5 1.48(3) . ?
N1 C1 1.50(3) . ?
N1 C4 1.51(3) 2_655 ?
N2 C7 1.48(3) . ?
N2 C3 1.49(3) . ?
N2 C2 1.51(3) . ?
O1 C6 1.29(2) . ?
O2 C6 1.27(3) . ?
O3 C8 1.26(2) . ?
O4 C8 1.30(3) . ?
O4 U 2.367(16) 3_766 ?
O7 C9 1.25(3) . ?
O8 C9 1.23(3) 3_666 ?
O9 U 2.292(7) 2_656 ?
C1 C2 1.51(3) . ?
C1 H1A 0.9700 . ?
C1 H1B 0.9700 . ?
C2 H2A 0.9700 . ?
C2 H2B 0.9700 . ?
C3 C4 1.53(3) . ?
C3 H3A 0.9700 . ?
C3 H3B 0.9700 . ?
C4 N1 1.51(3) 2_655 ?
C4 H4A 0.9700 . ?
C4 H4B 0.9700 . ?
C5 C6 1.54(3) . ?
C5 H5A 0.9700 . ?
C5 H5B 0.9700 . ?
C7 C8 1.52(3) . ?
C7 H7A 0.9700 . ?
C7 H7B 0.9700 . ?
C9 O8 1.23(3) 3_666 ?
C9 C9 1.51(4) 3_666 ?
